data_1511770
loop_
_publ_author_name
'M. Ruiz'
'Rosa Ortiz'
'Lourdes Perell\'o'
'Alfonso Casti\~neiras'
'Miguel Quir\'os'

_publ_section_title
;
 Ni(II) and Zn(II) Complexes with Cinoxacin. Synthesis and
 Characterization of M(Cx)2(DMSO)n(H2O)m (n = 0,2; m = 2,4). Crystal
 Structures of [M(Cx)2(DMSO)2].4H2O (M = Ni(II), Zn(II))
;
_journal_name_full 'Inorganica Chimica Acta'
_journal_page_first 133
_journal_page_last 139
_journal_paper_doi 10.1016/S0020-1693(00)85592-9
_journal_volume 211
_journal_year 1993
_chemical_formula_moiety
;
C28 H30 N4 O12 S2 Zn1,4(H2 O1)
;
_chemical_formula_sum 'C28 H38 N4 O16 S2 Zn'
_chemical_formula_weight 816.1
_chemical_name_systematic
;
bis(1-Ethyl-1,4-dihydro-4-oxo(1,3)dioxolo(4,5-g)cinnoline-3-carboxylato)
-bis(dimethylsulfoxide)-zinc tetrahydrate
;
_space_group_IT_number 2
_symmetry_cell_setting triclinic
_symmetry_Int_Tables_number 2
_symmetry_space_group_name_Hall '-P 1'
_symmetry_space_group_name_H-M 'P -1'
_atom_sites_solution_hydrogens mixed
_atom_sites_solution_primary heavy
_atom_sites_solution_secondary difmap
_audit_creation_date 1994-07-14
_cell_angle_alpha 69.06(1)
_cell_angle_beta 82.05(1)
_cell_angle_gamma 75.63(1)
_cell_formula_units_Z 1
_cell_length_a 8.950(4)
_cell_length_b 9.168(5)
_cell_length_c 11.650(6)
_cell_volume 863.6(8)
_diffrn_ambient_temperature 298
_diffrn_measurement_device_type 'Siemens R3m/v'
_diffrn_radiation_type MoK\a
_diffrn_radiation_wavelength 0.71073
_diffrn_reflns_limit_h_max 13
_diffrn_reflns_limit_h_min -13
_diffrn_reflns_limit_k_max 13
_diffrn_reflns_limit_k_min -12
_diffrn_reflns_limit_l_max 17
_diffrn_reflns_limit_l_min 0
_diffrn_reflns_number 6459
_diffrn_reflns_theta_max 32.5
_diffrn_reflns_theta_min 1.9
_exptl_absorpt_coefficient_mu 0.918
_exptl_absorpt_correction_type none
_exptl_crystal_colour colourless
_exptl_crystal_density_diffrn 1.569
_exptl_crystal_density_method 'not measured'
_exptl_crystal_description irregular
_exptl_crystal_F_000 424
_exptl_crystal_size_max 0.27
_exptl_crystal_size_mid 0.23
_exptl_crystal_size_min 0.23
_refine_diff_density_max 0.32
_refine_diff_density_min -0.42
_refine_ls_extinction_method none
_refine_ls_goodness_of_fit_ref 1.07
_refine_ls_hydrogen_treatment mixed
_refine_ls_matrix_type full
_refine_ls_number_reflns 3466
_refine_ls_R_factor_gt 0.041
_refine_ls_shift/su_max 0.001
_refine_ls_shift/su_mean 0.000
_refine_ls_structure_factor_coef F
_refine_ls_weighting_details 'calc w=1/[\s^2^(Fo^2^)+0.0015(Fo^2^)]'
_refine_ls_weighting_scheme calc
_refine_ls_wR_factor_ref 0.043
_reflns_number_gt 3466
_reflns_number_total 6194
_reflns_threshold_expression >3sigma(I)
_cod_data_source_file valenciazn.cif
_cod_data_source_block valenciazn
_cod_original_formula_sum 'C28 H38 N4 O16 S2 Zn1'
_cod_database_code 1511770

loop_
_symmetry_equiv_pos_site_id
_symmetry_equiv_pos_as_xyz
1 x,y,z
2 -x,-y,-z

loop_
_atom_site_label
_atom_site_type_symbol
_atom_site_fract_x
_atom_site_fract_y
_atom_site_fract_z
_atom_site_U_iso_or_equiv
_atom_site_adp_type
Zn Zn 0.50000 0.50000 0.50000 0.031(1) Uani
N1 N 0.2257(2) 0.6884(2) 0.8965(2) 0.031(1) Uani
C11 C 0.1305(3) 0.7949(3) 0.9621(2) 0.041(1) Uani
H111 H 0.17990 0.77710 1.03550 0.061(4) Uiso
H112 H 0.12350 0.90400 0.90940 0.061(4) Uiso
C12 C -0.0300(4) 0.7646(4) 0.9973(3) 0.061(2) Uani
H121 H -0.08780 0.83550 1.03940 0.061(4) Uiso
H122 H -0.02520 0.65580 1.05010 0.061(4) Uiso
H123 H -0.07980 0.78360 0.92380 0.061(4) Uiso
N2 N 0.2306(2) 0.7560(2) 0.7754(2) 0.031(1) Uani
C2 C 0.3057(3) 0.6750(3) 0.7038(2) 0.028(1) Uani
C1 C 0.2989(3) 0.7765(3) 0.5673(2) 0.028(1) Uani
O1 O 0.3804(2) 0.7221(2) 0.4889(2) 0.038(1) Uani
O2 O 0.2111(2) 0.9112(2) 0.5415(2) 0.047(1) Uani
C3 C 0.3854(3) 0.5097(3) 0.7523(2) 0.027(1) Uani
O3 O 0.4590(2) 0.4266(2) 0.6881(1) 0.036(1) Uani
C4 C 0.3754(3) 0.4382(3) 0.8845(2) 0.026(1) Uani
C5 C 0.4499(3) 0.2762(3) 0.9419(2) 0.031(1) Uani
H5 H 0.50550 0.21100 0.89450 0.063(5) Uiso
C6 C 0.4389(3) 0.2180(3) 1.0666(2) 0.032(1) Uani
O4 O 0.5016(3) 0.0694(2) 1.1435(2) 0.047(1) Uani
C7 C 0.4527(4) 0.0691(3) 1.2665(2) 0.047(1) Uani
H71 H 0.54110 0.03990 1.31450 0.063(5) Uiso
H72 H 0.38710 -0.00580 1.30430 0.063(5) Uiso
O5 O 0.3694(3) 0.2265(2) 1.2585(2) 0.047(1) Uani
C8 C 0.3589(3) 0.3129(3) 1.1370(2) 0.034(1) Uani
C9 C 0.2869(3) 0.4682(3) 1.0870(2) 0.033(1) Uani
H9 H 0.23390 0.53110 1.13680 0.063(5) Uiso
C10 C 0.2946(3) 0.5319(3) 0.9566(2) 0.028(1) Uani
S1 S 0.7408(1) 0.7201(1) 0.4860(1) 0.038(1) Uani
O6 O 0.7167(2) 0.5506(2) 0.5202(2) 0.045(1) Uani
C21 C 0.8027(4) 0.7758(4) 0.3272(3) 0.056(1) Uani
H211 H 0.82460 0.88070 0.30040 0.067(4) Uiso
H212 H 0.72190 0.77680 0.28050 0.067(4) Uiso
H213 H 0.89400 0.70070 0.31500 0.067(4) Uiso
C22 C 0.9190(3) 0.6958(3) 0.5485(3) 0.047(1) Uani
H221 H 0.93940 0.80030 0.52880 0.067(4) Uiso
H222 H 1.00410 0.63020 0.51780 0.067(4) Uiso
H223 H 0.90580 0.64820 0.63620 0.067(4) Uiso
O1W O 0.0815(3) 1.0105(3) 0.3135(2) 0.057(1) Uani
H11W H -0.0031(24) 1.0740(37) 0.3218(31) 0.081(7) Uiso
H12W H 0.1200(37) 0.9728(41) 0.3838(17) 0.081(7) Uiso
O2W O 0.1875(3) 0.7286(4) 0.2465(3) 0.083(1) Uani
H21W H 0.1786(45) 0.8236(17) 0.2448(35) 0.081(7) Uiso
H22W H 0.2501(36) 0.6688(32) 0.3004(27) 0.081(7) Uiso

loop_
_atom_site_aniso_label
_atom_site_aniso_U_11
_atom_site_aniso_U_22
_atom_site_aniso_U_33
_atom_site_aniso_U_23
_atom_site_aniso_U_13
_atom_site_aniso_U_12
Zn 0.039(1) 0.027(1) 0.021(1) 0.001(1) 0.003(1) -0.008(1)
N1 0.037(1) 0.030(1) 0.025(1) -0.001(1) 0.001(1) -0.012(1)
C11 0.056(2) 0.034(1) 0.031(1) 0.003(1) 0.002(1) -0.019(1)
C12 0.050(2) 0.076(2) 0.057(2) 0.002(2) 0.007(2) -0.037(2)
N2 0.036(1) 0.030(1) 0.024(1) -0.002(1) -0.001(1) -0.010(1)
C2 0.029(1) 0.026(1) 0.026(1) -0.002(1) 0.000(1) -0.010(1)
C1 0.033(1) 0.024(1) 0.026(1) -0.004(1) 0.000(1) -0.008(1)
O1 0.050(1) 0.028(1) 0.025(1) 0.002(1) 0.004(1) -0.006(1)
O2 0.061(1) 0.033(1) 0.030(1) 0.013(1) -0.003(1) -0.006(1)
C3 0.028(1) 0.029(1) 0.024(1) -0.005(1) 0.001(1) -0.011(1)
O3 0.048(1) 0.028(1) 0.024(1) 0.003(1) 0.003(1) -0.010(1)
C4 0.030(1) 0.026(1) 0.023(1) -0.004(1) 0.001(1) -0.010(1)
C5 0.038(1) 0.026(1) 0.026(1) -0.003(1) 0.002(1) -0.010(1)
C6 0.037(1) 0.028(1) 0.028(1) -0.006(1) -0.001(1) -0.005(1)
O4 0.068(1) 0.032(1) 0.028(1) 0.003(1) -0.001(1) -0.002(1)
C7 0.060(2) 0.040(1) 0.028(1) -0.005(1) 0.002(1) -0.002(1)
O5 0.064(1) 0.045(1) 0.021(1) 0.001(1) -0.001(1) -0.005(1)
C8 0.039(1) 0.038(1) 0.022(1) -0.009(1) 0.001(1) -0.008(1)
C9 0.038(1) 0.036(1) 0.024(1) -0.004(1) 0.002(1) -0.012(1)
C10 0.032(1) 0.028(1) 0.024(1) -0.005(1) 0.002(1) -0.011(1)
S1 0.039(1) 0.033(1) 0.039(1) -0.004(1) 0.000(1) -0.011(1)
O6 0.044(1) 0.035(1) 0.051(1) -0.010(1) -0.005(1) -0.006(1)
C21 0.066(2) 0.058(2) 0.040(2) -0.021(2) 0.002(1) -0.008(1)
C22 0.046(2) 0.045(2) 0.051(2) -0.007(1) -0.006(1) -0.018(1)
O1W 0.056(1) 0.062(1) 0.049(1) 0.004(1) -0.010(1) -0.022(1)
O2W 0.084(2) 0.103(2) 0.058(2) 0.035(2) -0.032(1) -0.049(2)

loop_
_atom_type_symbol
_atom_type_radius_bond
C 0.68
H 0.23
N 0.68
O 0.68
S 1.02
Zn 1.45

loop_
_geom_angle_atom_site_label_1
_geom_angle_atom_site_label_2
_geom_angle_atom_site_label_3
_geom_angle
O1 Zn O3 89.4(1)
O1 Zn O6 93.0(1)
O3 Zn O6 89.9(1)
C11 N1 N2 113.5(2)
C11 N1 C10 122.7(2)
N2 N1 C10 123.7(2)
N1 C11 C12 112.2(3)
N1 N2 C2 120.9(2)
N2 C2 C1 112.3(2)
N2 C2 C3 122.4(2)
C1 C2 C3 125.3(2)
C2 C1 O1 119.6(2)
C2 C1 O2 116.5(2)
O1 C1 O2 123.9(2)
Zn O1 C1 132.0(1)
C2 C3 O3 125.1(2)
C2 C3 C4 115.5(2)
O3 C3 C4 119.5(2)
Zn O3 C3 127.6(1)
C3 C4 C5 120.1(2)
C3 C4 C10 119.5(2)
C5 C4 C10 120.3(2)
C4 C5 C6 117.0(2)
C5 C6 O4 128.7(2)
C5 C6 C8 122.0(2)
O4 C6 C8 109.2(2)
C6 O4 C7 106.2(2)
O4 C7 O5 107.8(2)
C7 O5 C8 106.7(2)
C6 C8 O5 109.8(2)
C6 C8 C9 123.4(2)
O5 C8 C9 126.8(2)
C8 C9 C10 115.8(2)
N1 C10 C4 118.0(2)
N1 C10 C9 120.6(2)
C4 C10 C9 121.4(2)
O6 S1 C21 105.1(2)
O6 S1 C22 104.6(1)
C21 S1 C22 98.7(2)
Zn O6 S1 122.8(1)

loop_
_geom_bond_atom_site_label_1
_geom_bond_atom_site_label_2
_geom_bond_distance
Zn O1 2.019(2)
Zn O3 2.058(2)
Zn O6 2.164(3)
N1 C11 1.484(4)
N1 N2 1.322(3)
N1 C10 1.375(3)
C11 C12 1.505(5)
N2 C2 1.319(3)
C2 C1 1.529(3)
C2 C3 1.445(3)
C1 O1 1.256(3)
C1 O2 1.246(3)
C3 O3 1.263(3)
C3 C4 1.442(3)
C4 C5 1.421(3)
C4 C10 1.417(4)
C5 C6 1.355(3)
C6 O4 1.365(3)
C6 C8 1.408(4)
O4 C7 1.439(4)
C7 O5 1.427(4)
O5 C8 1.355(3)
C8 C9 1.356(3)
C9 C10 1.418(3)
S1 O6 1.523(2)
S1 C21 1.781(3)
S1 C22 1.775(4)
